data_2218063
loop_
_publ_author_name
'Kamala, E. Theboral Sugi'
'Nirmala, S.'
'Sudha, L.'
'Arumugam, N.'
'Raghunathan, R.'

_publ_section_title
;Ethyl
 1-(4-methoxyphenyl)-2-nitro-3-[4-oxo-3-phenyl-1-(4-methoxyphenyl)azetidin-2-yl]-2,3,10,10a-tetrahydro-1<i>H</i>,5<i>H</i>-pyrrolo[1,2-<i>b</i>]isoquinoline-10a-carboxylate
;
_journal_coeditor_code BT2696
_journal_issue 5
_journal_name_full 'Acta Crystallographica Section E'
_journal_page_first o887
_journal_page_last o888
_journal_paper_doi 10.1107/S1600536808010428
_journal_volume 64
_journal_year 2008
_chemical_formula_iupac 'C38 H37 N3 O7'
_chemical_formula_moiety 'C38 H37 N3 O7'
_chemical_formula_sum 'C38 H37 N3 O7'
_chemical_formula_weight 647.71
_chemical_name_systematic
;
Ethyl
1-(4-methoxyphenyl)-2-nitro-3-[4-oxo-3-phenyl-1-(4-methoxyphenyl)azetidin-2-\
yl]-2,3,10,10a-tetrahydro-1H,5H-pyrrolo[1,2-b]isoquinoline-10a-carboxylate
;
_space_group_IT_number 19
_symmetry_cell_setting orthorhombic
_symmetry_space_group_name_Hall 'P 2ac 2ab'
_symmetry_space_group_name_H-M 'P 21 21 21'
_atom_sites_solution_hydrogens geom
_atom_sites_solution_primary direct
_atom_sites_solution_secondary difmap
_audit_creation_method SHELXL-97
_cell_angle_alpha 90.00
_cell_angle_beta 90.00
_cell_angle_gamma 90.00
_cell_formula_units_Z 4
_cell_length_a 9.0149(3)
_cell_length_b 11.0865(4)
_cell_length_c 33.3731(11)
_cell_measurement_reflns_used 68599
_cell_measurement_temperature 293(2)
_cell_measurement_theta_max 26.7
_cell_measurement_theta_min 1.2
_cell_volume 3335.4(2)
_computing_cell_refinement 'APEX2 and SAINT (Bruker, 2004)'
_computing_data_collection 'APEX2 (Bruker, 2004)'
_computing_data_reduction 'SAINT and XPREP Bruker, 2004)'
_computing_molecular_graphics 'ORTEP-3 (Farrugia, 1997)'
_computing_publication_material 'PLATON (Spek, 2003)'
_computing_structure_refinement 'SHELXL97 (Sheldrick, 2008)'
_computing_structure_solution 'SHELXS97 (Sheldrick, 2008)'
_diffrn_ambient_temperature 293(2)
_diffrn_measured_fraction_theta_full 0.994
_diffrn_measured_fraction_theta_max 0.994
_diffrn_measurement_device_type 'Bruker KappaAPEX2'
_diffrn_measurement_method '\w and \f'
_diffrn_radiation_monochromator graphite
_diffrn_radiation_source 'fine-focus sealed tube'
_diffrn_radiation_type MoK\a
_diffrn_radiation_wavelength 0.71073
_diffrn_reflns_av_R_equivalents 0.0331
_diffrn_reflns_av_sigmaI/netI 0.0145
_diffrn_reflns_limit_h_max 11
_diffrn_reflns_limit_h_min -11
_diffrn_reflns_limit_k_max 13
_diffrn_reflns_limit_k_min -13
_diffrn_reflns_limit_l_max 42
_diffrn_reflns_limit_l_min -42
_diffrn_reflns_number 68599
_diffrn_reflns_theta_full 26.68
_diffrn_reflns_theta_max 26.68
_diffrn_reflns_theta_min 1.22
_diffrn_standards_decay_% 0
_diffrn_standards_interval_count 0
_diffrn_standards_interval_time 0
_diffrn_standards_number 0
_exptl_absorpt_coefficient_mu 0.090
_exptl_absorpt_correction_T_max 0.9823
_exptl_absorpt_correction_T_min 0.9823
_exptl_absorpt_correction_type multi-scan
_exptl_absorpt_process_details '(Blessing, 1995)'
_exptl_crystal_colour colourless
_exptl_crystal_density_diffrn 1.290
_exptl_crystal_density_method 'not measured'
_exptl_crystal_description prism
_exptl_crystal_F_000 1368
_exptl_crystal_size_max 0.20
_exptl_crystal_size_mid 0.20
_exptl_crystal_size_min 0.20
_refine_diff_density_max 0.137
_refine_diff_density_min -0.156
_refine_ls_extinction_coef 0.0035(7)
_refine_ls_extinction_expression Fc^*^=kFc[1+0.001xFc^2^\l^3^/sin(2\q)]^-1/4^
_refine_ls_extinction_method 'SHELXL97 (Sheldrick, 2008)'
_refine_ls_goodness_of_fit_ref 1.055
_refine_ls_hydrogen_treatment constr
_refine_ls_matrix_type full
_refine_ls_number_parameters 453
_refine_ls_number_reflns 3960
_refine_ls_number_restraints 0
_refine_ls_restrained_S_all 1.055
_refine_ls_R_factor_all 0.0460
_refine_ls_R_factor_gt 0.0339
_refine_ls_shift/su_max 0.000
_refine_ls_shift/su_mean 0.000
_refine_ls_structure_factor_coef Fsqd
_refine_ls_weighting_details 'calc w=1/[\s^2^(Fo^2^)+(0.0606P)^2^+0.4467P] where P=(Fo^2^+2Fc^2^)/3'
_refine_ls_weighting_scheme calc
_refine_ls_wR_factor_gt 0.0898
_refine_ls_wR_factor_ref 0.1074
_reflns_number_gt 3318
_reflns_number_total 3960
_reflns_threshold_expression I>2\s(I)
_cod_data_source_file bt2696.cif
_cod_data_source_block I
_cod_database_code 2218063
_cod_database_fobs_code 2218063

loop_
_symmetry_equiv_pos_as_xyz
'x, y, z'
'-x+1/2, -y, z+1/2'
'x+1/2, -y+1/2, -z'
'-x, y+1/2, -z+1/2'

loop_
_atom_site_type_symbol
_atom_site_label
_atom_site_fract_x
_atom_site_fract_y
_atom_site_fract_z
_atom_site_U_iso_or_equiv
_atom_site_adp_type
_atom_site_calc_flag
_atom_site_refinement_flags
_atom_site_occupancy
_atom_site_disorder_assembly
_atom_site_disorder_group
C C1 0.5650(3) 0.1895(2) 0.11810(7) 0.0428(5) Uani d . 1 . .
H H1 0.6078 0.1997 0.1449 0.051 Uiso calc R 1 . .
C C2 0.6846(3) 0.2110(2) 0.08439(7) 0.0465(5) Uani d . 1 . .
H H2 0.7811 0.2300 0.0964 0.056 Uiso calc R 1 . .
C C3 0.6714(3) 0.0759(2) 0.07673(7) 0.0518(6) Uani d . 1 . .
C C4 0.4217(3) 0.26005(18) 0.11375(6) 0.0392(5) Uani d . 1 . .
H H4 0.3956 0.2613 0.0853 0.047 Uiso calc R 1 . .
C C5 0.4352(3) 0.3919(2) 0.12799(7) 0.0441(5) Uani d . 1 . .
H H5 0.4661 0.4435 0.1057 0.053 Uiso calc R 1 . .
C C6 0.2805(3) 0.4279(2) 0.14202(7) 0.0452(5) Uani d . 1 . .
H H6 0.2911 0.4792 0.1658 0.054 Uiso calc R 1 . .
C C7 0.2091(3) 0.3061(2) 0.15540(6) 0.0418(5) Uani d . 1 . .
C C8 0.0419(3) 0.2946(2) 0.14583(8) 0.0509(6) Uani d . 1 . .
H H8A -0.0144 0.3490 0.1628 0.061 Uiso calc R 1 . .
H H8B 0.0240 0.3164 0.1181 0.061 Uiso calc R 1 . .
C C9 -0.0065(3) 0.1674(2) 0.15306(7) 0.0481(6) Uani d . 1 . .
C C10 -0.1225(3) 0.1330(3) 0.17775(8) 0.0601(7) Uani d . 1 . .
H H10 -0.1790 0.1911 0.1908 0.072 Uiso calc R 1 . .
C C11 -0.1538(4) 0.0124(3) 0.18292(9) 0.0702(8) Uani d . 1 . .
H H11 -0.2323 -0.0106 0.1993 0.084 Uiso calc R 1 . .
C C12 -0.0702(4) -0.0739(3) 0.16414(10) 0.0740(9) Uani d . 1 . .
H H12 -0.0926 -0.1551 0.1677 0.089 Uiso calc R 1 . .
C C13 0.0469(4) -0.0409(3) 0.13991(9) 0.0645(7) Uani d . 1 . .
H H13 0.1039 -0.0996 0.1273 0.077 Uiso calc R 1 . .
C C14 0.0792(3) 0.0797(2) 0.13448(7) 0.0505(6) Uani d . 1 . .
C C15 0.2094(3) 0.1248(2) 0.11103(7) 0.0480(5) Uani d . 1 . .
H H15A 0.2717 0.0576 0.1032 0.058 Uiso calc R 1 . .
H H15B 0.1752 0.1650 0.0869 0.058 Uiso calc R 1 . .
C C16 0.1960(3) 0.4982(2) 0.11054(7) 0.0469(5) Uani d . 1 . .
C C17 0.0909(3) 0.5824(2) 0.12263(8) 0.0601(7) Uani d . 1 . .
H H17 0.0744 0.5938 0.1499 0.072 Uiso calc R 1 . .
C C18 0.0110(4) 0.6489(2) 0.09578(9) 0.0658(7) Uani d . 1 . .
H H18 -0.0600 0.7033 0.1048 0.079 Uiso calc R 1 . .
C C19 0.0358(3) 0.6354(2) 0.05499(8) 0.0592(7) Uani d . 1 . .
C C20 0.1387(3) 0.5535(3) 0.04209(8) 0.0598(7) Uani d . 1 . .
H H20 0.1563 0.5437 0.0148 0.072 Uiso calc R 1 . .
C C21 0.2168(3) 0.4850(2) 0.06968(7) 0.0550(6) Uani d . 1 . .
H H21 0.2852 0.4286 0.0605 0.066 Uiso calc R 1 . .
C C22 0.6510(3) 0.2965(2) 0.05059(7) 0.0484(5) Uani d . 1 . .
C C23 0.7102(4) 0.4110(3) 0.05080(9) 0.0628(7) Uani d . 1 . .
H H23 0.7770 0.4333 0.0707 0.075 Uiso calc R 1 . .
C C24 0.6704(4) 0.4931(3) 0.02139(11) 0.0822(10) Uani d . 1 . .
H H24 0.7105 0.5704 0.0218 0.099 Uiso calc R 1 . .
C C25 0.5729(4) 0.4619(3) -0.00828(10) 0.0822(10) Uani d . 1 . .
H H25 0.5448 0.5181 -0.0275 0.099 Uiso calc R 1 . .
C C26 0.5175(4) 0.3476(3) -0.00931(8) 0.0732(9) Uani d . 1 . .
H H26 0.4531 0.3252 -0.0298 0.088 Uiso calc R 1 . .
C C27 0.5563(3) 0.2648(3) 0.01987(7) 0.0563(6) Uani d . 1 . .
H H27 0.5182 0.1869 0.0188 0.068 Uiso calc R 1 . .
C C28 0.5268(3) -0.0417(2) 0.12839(7) 0.0471(5) Uani d . 1 . .
C C29 0.4518(3) -0.0313(2) 0.16414(8) 0.0549(6) Uani d . 1 . .
H H29 0.4239 0.0446 0.1733 0.066 Uiso calc R 1 . .
C C30 0.4176(3) -0.1326(2) 0.18659(8) 0.0579(7) Uani d . 1 . .
H H30 0.3682 -0.1244 0.2109 0.069 Uiso calc R 1 . .
C C31 0.4563(4) -0.2445(2) 0.17306(8) 0.0583(7) Uani d . 1 . .
C C32 0.5345(4) -0.2552(2) 0.13739(8) 0.0698(8) Uani d . 1 . .
H H32 0.5635 -0.3311 0.1286 0.084 Uiso calc R 1 . .
C C33 0.5695(4) -0.1558(2) 0.11504(8) 0.0615(7) Uani d . 1 . .
H H33 0.6214 -0.1642 0.0911 0.074 Uiso calc R 1 . .
C C34 0.3451(6) -0.3423(3) 0.22891(10) 0.1026(15) Uani d . 1 . .
H H34A 0.3317 -0.4215 0.2399 0.154 Uiso calc R 1 . .
H H34B 0.2500 -0.3067 0.2236 0.154 Uiso calc R 1 . .
H H34C 0.3984 -0.2930 0.2477 0.154 Uiso calc R 1 . .
C C35 0.2155(3) 0.2959(2) 0.20132(7) 0.0509(6) Uani d . 1 A .
C C36A 0.227(2) 0.1693(8) 0.2565(2) 0.099(4) Uani d P 0.67(2) A 1
H H36A 0.3178 0.1371 0.2677 0.119 Uiso calc PR 0.67(2) A 1
H H36B 0.2132 0.2487 0.2681 0.119 Uiso calc PR 0.67(2) A 1
C C36B 0.2763(18) 0.166(2) 0.2577(7) 0.094(8) Uani d P 0.33(2) A 2
H H36C 0.2370 0.2319 0.2737 0.113 Uiso calc PR 0.33(2) A 2
H H36D 0.3801 0.1541 0.2641 0.113 Uiso calc PR 0.33(2) A 2
C C37A 0.1243(12) 0.1053(17) 0.2693(3) 0.113(5) Uani d P 0.67(2) A 1
H H37A 0.1328 0.0977 0.2978 0.170 Uiso calc PR 0.67(2) A 1
H H37B 0.1300 0.0269 0.2572 0.170 Uiso calc PR 0.67(2) A 1
H H37C 0.0309 0.1419 0.2627 0.170 Uiso calc PR 0.67(2) A 1
C C37B 0.182(4) 0.0452(14) 0.2633(4) 0.130(9) Uani d P 0.33(2) A 2
H H37D 0.1729 0.0272 0.2914 0.196 Uiso calc PR 0.33(2) A 2
H H37E 0.2311 -0.0203 0.2500 0.196 Uiso calc PR 0.33(2) A 2
H H37F 0.0849 0.0560 0.2520 0.196 Uiso calc PR 0.33(2) A 2
C C38 -0.0228(5) 0.6993(3) -0.01129(10) 0.0934(11) Uani d . 1 . .
H H38A -0.0871 0.7543 -0.0252 0.140 Uiso calc R 1 . .
H H38B -0.0431 0.6184 -0.0199 0.140 Uiso calc R 1 . .
H H38C 0.0786 0.7190 -0.0171 0.140 Uiso calc R 1 . .
N N1 0.5645(2) 0.06099(17) 0.10584(6) 0.0476(5) Uani d . 1 . .
N N2 0.2955(2) 0.20995(16) 0.13575(5) 0.0402(4) Uani d . 1 . .
N N3 0.5465(3) 0.40018(18) 0.16171(7) 0.0531(5) Uani d . 1 . .
O O1 0.7299(3) 0.00518(18) 0.05473(6) 0.0730(6) Uani d . 1 . .
O O2 0.4270(3) -0.35051(16) 0.19254(5) 0.0772(7) Uani d . 1 . .
O O3 0.2539(2) 0.18744(16) 0.21413(5) 0.0614(5) Uani d . 1 . .
O O4 0.1785(3) 0.37724(19) 0.22274(6) 0.0777(6) Uani d . 1 . .
O O5 -0.0475(3) 0.70850(19) 0.03026(7) 0.0815(6) Uani d . 1 . .
O O6 0.5102(2) 0.3667(2) 0.19483(6) 0.0699(6) Uani d . 1 . .
O O7 0.6700(2) 0.4365(2) 0.15328(7) 0.0782(6) Uani d . 1 . .

loop_
_atom_site_aniso_label
_atom_site_aniso_U_11
_atom_site_aniso_U_22
_atom_site_aniso_U_33
_atom_site_aniso_U_12
_atom_site_aniso_U_13
_atom_site_aniso_U_23
C1 0.0449(12) 0.0404(11) 0.0429(11) -0.0039(10) 0.0002(10) 0.0047(9)
C2 0.0392(11) 0.0484(13) 0.0519(12) -0.0036(10) 0.0007(10) 0.0082(10)
C3 0.0535(14) 0.0512(13) 0.0508(13) 0.0027(12) 0.0079(11) 0.0064(11)
C4 0.0432(11) 0.0373(10) 0.0371(10) -0.0031(9) -0.0003(9) 0.0023(9)
C5 0.0466(12) 0.0394(11) 0.0464(11) -0.0039(10) -0.0068(10) 0.0027(9)
C6 0.0509(13) 0.0396(11) 0.0452(12) -0.0006(11) -0.0026(10) -0.0048(10)
C7 0.0449(11) 0.0428(11) 0.0377(10) 0.0001(11) -0.0014(9) -0.0024(9)
C8 0.0424(12) 0.0563(14) 0.0540(13) 0.0024(12) -0.0023(11) 0.0022(11)
C9 0.0394(12) 0.0631(15) 0.0419(11) -0.0043(11) -0.0057(10) 0.0048(11)
C10 0.0426(13) 0.0831(19) 0.0546(14) -0.0019(14) -0.0012(12) 0.0051(14)
C11 0.0568(16) 0.091(2) 0.0629(16) -0.0254(17) 0.0044(14) 0.0133(16)
C12 0.074(2) 0.0660(18) 0.082(2) -0.0271(18) 0.0046(17) 0.0048(16)
C13 0.0657(18) 0.0564(15) 0.0716(17) -0.0199(15) 0.0026(15) -0.0070(13)
C14 0.0469(13) 0.0582(14) 0.0463(12) -0.0132(12) -0.0050(10) -0.0018(11)
C15 0.0487(13) 0.0488(12) 0.0464(12) -0.0099(11) 0.0007(11) -0.0088(10)
C16 0.0530(14) 0.0380(11) 0.0498(12) -0.0001(11) -0.0011(11) -0.0026(10)
C17 0.0734(18) 0.0538(14) 0.0531(14) 0.0148(14) -0.0002(13) -0.0067(12)
C18 0.0713(18) 0.0537(15) 0.0723(17) 0.0186(14) -0.0074(15) -0.0066(14)
C19 0.0673(17) 0.0438(13) 0.0665(15) 0.0025(13) -0.0126(14) 0.0081(12)
C20 0.0722(17) 0.0584(15) 0.0488(13) 0.0083(15) -0.0034(13) 0.0048(11)
C21 0.0643(16) 0.0488(13) 0.0520(13) 0.0105(13) 0.0008(12) 0.0006(11)
C22 0.0410(12) 0.0519(13) 0.0524(13) -0.0002(11) 0.0046(10) 0.0104(11)
C23 0.0612(16) 0.0583(16) 0.0689(16) -0.0106(14) -0.0019(14) 0.0140(13)
C24 0.093(2) 0.0612(18) 0.093(2) -0.0071(18) 0.005(2) 0.0275(17)
C25 0.085(2) 0.089(2) 0.0730(19) 0.013(2) 0.0069(18) 0.0370(18)
C26 0.0676(18) 0.102(2) 0.0499(14) 0.0056(18) -0.0012(13) 0.0150(16)
C27 0.0539(15) 0.0645(15) 0.0506(13) -0.0039(13) 0.0025(12) 0.0048(12)
C28 0.0497(13) 0.0423(12) 0.0493(12) -0.0023(11) 0.0018(11) 0.0062(10)
C29 0.0641(16) 0.0421(12) 0.0584(14) 0.0028(12) 0.0105(13) 0.0037(11)
C30 0.0681(17) 0.0518(14) 0.0537(14) -0.0077(14) 0.0097(13) 0.0072(11)
C31 0.0806(19) 0.0440(13) 0.0504(13) -0.0154(14) -0.0013(14) 0.0043(11)
C32 0.110(3) 0.0406(13) 0.0590(15) -0.0050(16) 0.0063(17) -0.0015(12)
C33 0.085(2) 0.0484(14) 0.0507(13) -0.0015(14) 0.0103(14) 0.0000(11)
C34 0.168(4) 0.074(2) 0.0659(19) -0.049(3) 0.029(2) 0.0030(17)
C35 0.0561(14) 0.0558(14) 0.0406(11) -0.0051(13) 0.0009(11) -0.0045(11)
C36A 0.185(11) 0.086(5) 0.027(3) -0.057(6) -0.007(5) 0.006(3)
C36B 0.052(6) 0.17(2) 0.066(9) 0.037(11) -0.012(5) 0.039(9)
C37A 0.100(6) 0.179(13) 0.062(4) -0.039(7) 0.002(4) 0.032(6)
C37B 0.26(3) 0.073(9) 0.056(6) 0.017(12) 0.060(12) 0.022(6)
C38 0.108(3) 0.091(2) 0.082(2) 0.013(2) -0.021(2) 0.0345(18)
N1 0.0521(11) 0.0395(10) 0.0512(10) 0.0007(9) 0.0073(9) 0.0045(8)
N2 0.0409(10) 0.0394(9) 0.0404(9) -0.0045(8) 0.0009(8) -0.0033(8)
N3 0.0540(13) 0.0427(10) 0.0625(13) -0.0060(10) -0.0127(11) -0.0022(10)
O1 0.0886(15) 0.0584(11) 0.0719(12) 0.0103(11) 0.0320(12) 0.0013(10)
O2 0.1283(19) 0.0457(10) 0.0576(10) -0.0274(12) 0.0074(12) 0.0055(8)
O3 0.0868(13) 0.0590(10) 0.0386(8) -0.0079(10) -0.0050(9) 0.0070(8)
O4 0.1063(18) 0.0765(13) 0.0502(10) 0.0096(13) 0.0095(11) -0.0168(10)
O5 0.0965(16) 0.0656(12) 0.0824(14) 0.0216(13) -0.0214(13) 0.0100(11)
O6 0.0764(13) 0.0744(13) 0.0590(11) -0.0144(11) -0.0207(10) 0.0107(10)
O7 0.0528(12) 0.0899(15) 0.0921(14) -0.0189(12) -0.0117(11) -0.0037(12)

loop_
_atom_type_symbol
_atom_type_description
_atom_type_scat_dispersion_real
_atom_type_scat_dispersion_imag
_atom_type_scat_source
C C 0.0033 0.0016 'International Tables Vol C Tables 4.2.6.8 and 6.1.1.4'
H H 0.0000 0.0000 'International Tables Vol C Tables 4.2.6.8 and 6.1.1.4'
N N 0.0061 0.0033 'International Tables Vol C Tables 4.2.6.8 and 6.1.1.4'
O O 0.0106 0.0060 'International Tables Vol C Tables 4.2.6.8 and 6.1.1.4'

loop_
_geom_angle_atom_site_label_1
_geom_angle_atom_site_label_2
_geom_angle_atom_site_label_3
_geom_angle
N1 C1 C4 117.82(19)
N1 C1 C2 87.16(17)
C4 C1 C2 115.87(17)
N1 C1 H1 111.3
C4 C1 H1 111.3
C2 C1 H1 111.3
C22 C2 C3 118.6(2)
C22 C2 C1 119.5(2)
C3 C2 C1 85.25(17)
C22 C2 H2 110.4
C3 C2 H2 110.4
C1 C2 H2 110.4
O1 C3 N1 131.5(2)
O1 C3 C2 135.4(2)
N1 C3 C2 93.13(19)
N2 C4 C1 114.74(16)
N2 C4 C5 105.44(17)
C1 C4 C5 113.11(18)
N2 C4 H4 107.7
C1 C4 H4 107.7
C5 C4 H4 107.7
N3 C5 C6 111.29(19)
N3 C5 C4 109.85(18)
C6 C5 C4 105.74(18)
N3 C5 H5 110.0
C6 C5 H5 110.0
C4 C5 H5 110.0
C16 C6 C5 112.48(19)
C16 C6 C7 115.8(2)
C5 C6 C7 103.80(18)
C16 C6 H6 108.1
C5 C6 H6 108.1
C7 C6 H6 108.1
N2 C7 C35 111.71(19)
N2 C7 C8 111.33(19)
C35 C7 C8 103.68(19)
N2 C7 C6 106.29(17)
C35 C7 C6 109.46(19)
C8 C7 C6 114.5(2)
C9 C8 C7 109.2(2)
C9 C8 H8A 109.8
C7 C8 H8A 109.8
C9 C8 H8B 109.8
C7 C8 H8B 109.8
H8A C8 H8B 108.3
C10 C9 C14 119.5(3)
C10 C9 C8 125.2(3)
C14 C9 C8 115.2(2)
C11 C10 C9 119.8(3)
C11 C10 H10 120.1
C9 C10 H10 120.1
C12 C11 C10 120.6(3)
C12 C11 H11 119.7
C10 C11 H11 119.7
C11 C12 C13 120.2(3)
C11 C12 H12 119.9
C13 C12 H12 119.9
C14 C13 C12 119.7(3)
C14 C13 H13 120.2
C12 C13 H13 120.2
C13 C14 C9 120.2(3)
C13 C14 C15 123.9(3)
C9 C14 C15 115.8(2)
N2 C15 C14 109.52(18)
N2 C15 H15A 109.8
C14 C15 H15A 109.8
N2 C15 H15B 109.8
C14 C15 H15B 109.8
H15A C15 H15B 108.2
C21 C16 C17 116.7(2)
C21 C16 C6 124.1(2)
C17 C16 C6 119.2(2)
C18 C17 C16 122.1(2)
C18 C17 H17 118.9
C16 C17 H17 118.9
C17 C18 C19 120.0(3)
C17 C18 H18 120.0
C19 C18 H18 120.0
C20 C19 O5 124.8(3)
C20 C19 C18 119.3(2)
O5 C19 C18 115.9(3)
C19 C20 C21 120.0(2)
C19 C20 H20 120.0
C21 C20 H20 120.0
C16 C21 C20 121.9(3)
C16 C21 H21 119.1
C20 C21 H21 119.1
C23 C22 C27 118.6(2)
C23 C22 C2 119.9(2)
C27 C22 C2 121.4(2)
C22 C23 C24 120.1(3)
C22 C23 H23 120.0
C24 C23 H23 120.0
C25 C24 C23 120.8(3)
C25 C24 H24 119.6
C23 C24 H24 119.6
C26 C25 C24 119.3(3)
C26 C25 H25 120.4
C24 C25 H25 120.4
C25 C26 C27 120.4(3)
C25 C26 H26 119.8
C27 C26 H26 119.8
C22 C27 C26 120.7(3)
C22 C27 H27 119.7
C26 C27 H27 119.7
C29 C28 C33 119.2(2)
C29 C28 N1 121.0(2)
C33 C28 N1 119.8(2)
C28 C29 C30 120.7(2)
C28 C29 H29 119.6
C30 C29 H29 119.6
C31 C30 C29 120.1(2)
C31 C30 H30 120.0
C29 C30 H30 120.0
C30 C31 O2 125.0(2)
C30 C31 C32 119.4(2)
O2 C31 C32 115.6(2)
C33 C32 C31 121.1(3)
C33 C32 H32 119.5
C31 C32 H32 119.5
C32 C33 C28 119.5(2)
C32 C33 H33 120.2
C28 C33 H33 120.2
O2 C34 H34A 109.5
O2 C34 H34B 109.5
H34A C34 H34B 109.5
O2 C34 H34C 109.5
H34A C34 H34C 109.5
H34B C34 H34C 109.5
O4 C35 O3 124.4(2)
O4 C35 C7 121.9(2)
O3 C35 C7 113.5(2)
C37A C36A O3 122.8(11)
C37A C36A H36A 106.6
O3 C36A H36A 106.6
C37A C36A H36B 106.6
O3 C36A H36B 106.6
H36A C36A H36B 106.6
O3 C36B C37B 100.1(15)
O3 C36B H36C 111.7
C37B C36B H36C 111.7
O3 C36B H36D 111.7
C37B C36B H36D 111.7
H36C C36B H36D 109.5
C36A C37A H37A 109.5
C36A C37A H37B 109.5
H37A C37A H37B 109.5
C36A C37A H37C 109.5
H37A C37A H37C 109.5
H37B C37A H37C 109.5
C36B C37B H37D 109.5
C36B C37B H37E 109.5
H37D C37B H37E 109.5
C36B C37B H37F 109.5
H37D C37B H37F 109.5
H37E C37B H37F 109.5
O5 C38 H38A 109.5
O5 C38 H38B 109.5
H38A C38 H38B 109.5
O5 C38 H38C 109.5
H38A C38 H38C 109.5
H38B C38 H38C 109.5
C3 N1 C28 130.0(2)
C3 N1 C1 94.42(18)
C28 N1 C1 129.14(19)
C4 N2 C7 111.06(17)
C4 N2 C15 111.80(16)
C7 N2 C15 115.71(18)
O6 N3 O7 124.1(2)
O6 N3 C5 118.8(2)
O7 N3 C5 117.1(2)
C31 O2 C34 116.7(2)
C35 O3 C36A 113.4(5)
C35 O3 C36B 119.7(10)
C36A O3 C36B 17.5(10)
C19 O5 C38 117.4(3)

loop_
_geom_bond_atom_site_label_1
_geom_bond_atom_site_label_2
_geom_bond_distance
C1 N1 1.482(3)
C1 C4 1.517(3)
C1 C2 1.577(3)
C1 H1 0.9800
C2 C22 1.504(3)
C2 C3 1.524(4)
C2 H2 0.9800
C3 O1 1.197(3)
C3 N1 1.378(3)
C4 N2 1.464(3)
C4 C5 1.542(3)
C4 H4 0.9800
C5 N3 1.511(3)
C5 C6 1.524(3)
C5 H5 0.9800
C6 C16 1.514(3)
C6 C7 1.561(3)
C6 H6 0.9800
C7 N2 1.474(3)
C7 C35 1.538(3)
C7 C8 1.545(3)
C8 C9 1.496(4)
C8 H8A 0.9700
C8 H8B 0.9700
C9 C10 1.385(4)
C9 C14 1.388(4)
C10 C11 1.377(4)
C10 H10 0.9300
C11 C12 1.370(5)
C11 H11 0.9300
C12 C13 1.380(4)
C12 H12 0.9300
C13 C14 1.380(4)
C13 H13 0.9300
C14 C15 1.497(3)
C15 N2 1.474(3)
C15 H15A 0.9700
C15 H15B 0.9700
C16 C21 1.384(3)
C16 C17 1.390(3)
C17 C18 1.366(4)
C17 H17 0.9300
C18 C19 1.387(4)
C18 H18 0.9300
C19 C20 1.368(4)
C19 O5 1.379(3)
C20 C21 1.385(4)
C20 H20 0.9300
C21 H21 0.9300
C22 C23 1.377(4)
C22 C27 1.380(4)
C23 C24 1.386(4)
C23 H23 0.9300
C24 C25 1.369(5)
C24 H24 0.9300
C25 C26 1.362(5)
C25 H25 0.9300
C26 C27 1.384(4)
C26 H26 0.9300
C27 H27 0.9300
C28 C29 1.376(4)
C28 C33 1.395(3)
C28 N1 1.406(3)
C29 C30 1.384(3)
C29 H29 0.9300
C30 C31 1.366(4)
C30 H30 0.9300
C31 O2 1.369(3)
C31 C32 1.388(4)
C32 C33 1.367(4)
C32 H32 0.9300
C33 H33 0.9300
C34 O2 1.424(4)
C34 H34A 0.9600
C34 H34B 0.9600
C34 H34C 0.9600
C35 O4 1.198(3)
C35 O3 1.322(3)
C36A C37A 1.240(17)
C36A O3 1.448(8)
C36A H36A 0.9700
C36A H36B 0.9700
C36B O3 1.49(2)
C36B C37B 1.60(3)
C36B H36C 0.9700
C36B H36D 0.9700
C37A H37A 0.9600
C37A H37B 0.9600
C37A H37C 0.9600
C37B H37D 0.9600
C37B H37E 0.9600
C37B H37F 0.9600
C38 O5 1.408(4)
C38 H38A 0.9600
C38 H38B 0.9600
C38 H38C 0.9600
N3 O6 1.211(3)
N3 O7 1.217(3)

loop_
_geom_hbond_atom_site_label_D
_geom_hbond_atom_site_label_H
_geom_hbond_atom_site_label_A
_geom_hbond_site_symmetry_A
_geom_hbond_distance_DH
_geom_hbond_distance_HA
_geom_hbond_distance_DA
_geom_hbond_angle_DHA
_geom_hbond_publ_flag
C6 H6 O2 1_565 0.98 2.42 3.260(3) 143 yes
C20 H20 O1 3_455 0.93 2.47 3.397(3) 172 yes
C29 H29 O3 . 0.93 2.59 3.442(3) 152 yes
C29 H29 N2 . 0.93 2.50 3.168(3) 128 yes
C33 H33 O1 . 0.93 2.44 3.054(4) 123 yes

loop_
_geom_torsion_atom_site_label_1
_geom_torsion_atom_site_label_2
_geom_torsion_atom_site_label_3
_geom_torsion_atom_site_label_4
_geom_torsion
N1 C1 C2 C22 119.1(2)
C4 C1 C2 C22 -0.6(3)
N1 C1 C2 C3 -1.17(17)
C4 C1 C2 C3 -120.9(2)
C22 C2 C3 O1 61.1(4)
C1 C2 C3 O1 -177.8(3)
C22 C2 C3 N1 -119.9(2)
C1 C2 C3 N1 1.26(18)
N1 C1 C4 N2 58.1(3)
C2 C1 C4 N2 159.31(18)
N1 C1 C4 C5 179.16(17)
C2 C1 C4 C5 -79.7(2)
N2 C4 C5 N3 94.8(2)
C1 C4 C5 N3 -31.3(3)
N2 C4 C5 C6 -25.4(2)
C1 C4 C5 C6 -151.54(18)
N3 C5 C6 C16 142.32(19)
C4 C5 C6 C16 -98.4(2)
N3 C5 C6 C7 -91.7(2)
C4 C5 C6 C7 27.5(2)
C16 C6 C7 N2 103.9(2)
C5 C6 C7 N2 -19.9(2)
C16 C6 C7 C35 -135.3(2)
C5 C6 C7 C35 100.9(2)
C16 C6 C7 C8 -19.4(3)
C5 C6 C7 C8 -143.24(19)
N2 C7 C8 C9 49.1(2)
C35 C7 C8 C9 -71.1(2)
C6 C7 C8 C9 169.71(18)
C7 C8 C9 C10 125.3(2)
C7 C8 C9 C14 -51.4(3)
C14 C9 C10 C11 -1.5(4)
C8 C9 C10 C11 -178.1(3)
C9 C10 C11 C12 0.6(4)
C10 C11 C12 C13 0.3(5)
C11 C12 C13 C14 -0.3(5)
C12 C13 C14 C9 -0.5(4)
C12 C13 C14 C15 175.9(2)
C10 C9 C14 C13 1.4(4)
C8 C9 C14 C13 178.3(2)
C10 C9 C14 C15 -175.3(2)
C8 C9 C14 C15 1.7(3)
C13 C14 C15 N2 -127.0(3)
C9 C14 C15 N2 49.5(3)
C5 C6 C16 C21 29.0(3)
C7 C6 C16 C21 -90.2(3)
C5 C6 C16 C17 -150.5(2)
C7 C6 C16 C17 90.3(3)
C21 C16 C17 C18 0.3(4)
C6 C16 C17 C18 179.9(3)
C16 C17 C18 C19 -1.4(5)
C17 C18 C19 C20 1.2(5)
C17 C18 C19 O5 -178.5(3)
O5 C19 C20 C21 179.7(3)
C18 C19 C20 C21 0.0(4)
C17 C16 C21 C20 1.0(4)
C6 C16 C21 C20 -178.6(3)
C19 C20 C21 C16 -1.1(5)
C3 C2 C22 C23 -156.6(3)
C1 C2 C22 C23 101.9(3)
C3 C2 C22 C27 26.2(3)
C1 C2 C22 C27 -75.3(3)
C27 C22 C23 C24 2.3(4)
C2 C22 C23 C24 -175.0(3)
C22 C23 C24 C25 -0.3(5)
C23 C24 C25 C26 -1.6(5)
C24 C25 C26 C27 1.6(5)
C23 C22 C27 C26 -2.3(4)
C2 C22 C27 C26 174.9(3)
C25 C26 C27 C22 0.4(5)
C33 C28 C29 C30 -0.6(4)
N1 C28 C29 C30 -178.7(3)
C28 C29 C30 C31 -0.9(5)
C29 C30 C31 O2 -179.4(3)
C29 C30 C31 C32 2.2(5)
C30 C31 C32 C33 -1.9(5)
O2 C31 C32 C33 179.5(3)
C31 C32 C33 C28 0.4(5)
C29 C28 C33 C32 0.9(5)
N1 C28 C33 C32 179.0(3)
N2 C7 C35 O4 164.9(2)
C8 C7 C35 O4 -75.2(3)
C6 C7 C35 O4 47.4(3)
N2 C7 C35 O3 -20.1(3)
C8 C7 C35 O3 99.9(3)
C6 C7 C35 O3 -137.6(2)
O1 C3 N1 C28 24.7(5)
C2 C3 N1 C28 -154.4(2)
O1 C3 N1 C1 177.8(3)
C2 C3 N1 C1 -1.34(19)
C29 C28 N1 C3 159.1(3)
C33 C28 N1 C3 -19.0(4)
C29 C28 N1 C1 14.7(4)
C33 C28 N1 C1 -163.4(3)
C4 C1 N1 C3 119.2(2)
C2 C1 N1 C3 1.30(19)
C4 C1 N1 C28 -87.3(3)
C2 C1 N1 C28 154.8(2)
C1 C4 N2 C7 138.00(18)
C5 C4 N2 C7 12.9(2)
C1 C4 N2 C15 -91.1(2)
C5 C4 N2 C15 143.76(19)
C35 C7 N2 C4 -114.9(2)
C8 C7 N2 C4 129.7(2)
C6 C7 N2 C4 4.4(2)
C35 C7 N2 C15 116.2(2)
C8 C7 N2 C15 0.8(3)
C6 C7 N2 C15 -124.4(2)
C14 C15 N2 C4 -178.13(19)
C14 C15 N2 C7 -49.7(3)
C6 C5 N3 O6 40.4(3)
C4 C5 N3 O6 -76.4(3)
C6 C5 N3 O7 -142.3(2)
C4 C5 N3 O7 101.0(2)
C30 C31 O2 C34 2.4(5)
C32 C31 O2 C34 -179.1(3)
O4 C35 O3 C36A 8.5(8)
C7 C35 O3 C36A -166.4(7)
O4 C35 O3 C36B -9.9(10)
C7 C35 O3 C36B 175.3(9)
C37A C36A O3 C35 106.6(10)
C37A C36A O3 C36B -139(5)
C37B C36B O3 C35 132.2(15)
C37B C36B O3 C36A 59(4)
C20 C19 O5 C38 -1.1(5)
C18 C19 O5 C38 178.5(3)
